data_4346449
loop_
_publ_author_name
'Ostrowska, Katarzyna'
'Musielak, Bogdan'
'Szneler, Edward'
'Dudek, \/Lukasz'
'Gryl, Marlena'
'Stadnicka, Katarzyna'

_publ_section_title
;
 Chelate Ring Size Effect as a Factor of Selective Fluorescent Recognition
 of Zn(2+) Ions by Pyrrolo[2,3-b]quinoxaline with a Substituted 2-Pyridyl
 Group Receptor.
;
_journal_issue 17
_journal_name_full 'Inorganic chemistry'
_journal_page_first 8423
_journal_page_last 8435
_journal_paper_doi 10.1021/acs.inorgchem.5b01533
_journal_volume 54
_journal_year 2015
_chemical_formula_sum 'C28 H19 N5 O'
_chemical_formula_weight 441.48
_chemical_melting_point_gt 511
_chemical_melting_point_lt 513
_chemical_name_systematic
;
 (E)-3-[(pyridin-2-ylamino)phenylmethylidene]-1,3-dihydro-2H-
 1-phenylpyrrolo[2,3-b]quinoxalin-2-one
;
_space_group_IT_number 4
_space_group_name_Hall 'P 2yb'
_space_group_name_H-M_alt 'P 1 21 1'
_symmetry_cell_setting monoclinic
_symmetry_space_group_name_H-M 'P 1 21 1'
_atom_sites_solution_hydrogens difmap
_atom_sites_solution_primary direct
_atom_sites_solution_secondary difmap
_audit_creation_method SHELXL-97
_cell_angle_alpha 90.00
_cell_angle_beta 105.614(6)
_cell_angle_gamma 90.00
_cell_formula_units_Z 2
_cell_length_a 11.2768(7)
_cell_length_b 6.4518(3)
_cell_length_c 15.1230(7)
_cell_measurement_reflns_used 5676
_cell_measurement_temperature 104.9(4)
_cell_measurement_theta_max 28.8590
_cell_measurement_theta_min 3.6250
_cell_volume 1059.68(10)
_computing_cell_refinement
;
CrysAlisPro, Agilent Technologies,
Version 1.171.37.35 (release 13-08-2014 CrysAlis171 .NET)
(compiled Aug 13 2014,18:06:01)
;
_computing_data_collection
;
CrysAlisPro, Agilent Technologies,
Version 1.171.37.35 (release 13-08-2014 CrysAlis171 .NET)
(compiled Aug 13 2014,18:06:01)
;
_computing_data_reduction
;
CrysAlisPro, Agilent Technologies,
Version 1.171.37.35 (release 13-08-2014 CrysAlis171 .NET)
(compiled Aug 13 2014,18:06:01)
;
_computing_molecular_graphics
;
ORTEP-3 for Windows (L. Farrugia, J. Appl. Cryst., 32 (1999) 837) 
and Mercury 2.3 (C. F. Macrae, P. R. Edgington, P. McCabe, E. Pidcock, 
G. P. Shields, R. Taylor, M. Towler, J. van de Streek, J. Appl. Cryst., 
39 (2006) 453)
;
_computing_publication_material
;
SHELXL-97 (M. Sheldrick, Acta Cryst. A64 (2008) 112)
;
_computing_structure_refinement
;
SHELXL-97 (M. Sheldrick, Acta Cryst. A64 (2008) 112)
;
_computing_structure_solution
; SIR92 (A. Altomare, G. Cascarano, 
C. Giacovazzo, A. Guagliardi, M. C. Burla, G. Polidori, M. Camalli, 
J. Appl. Cryst., 27 (1994) 435)
;
_diffrn_ambient_environment N~2~
_diffrn_ambient_temperature 104.9(4)
_diffrn_detector 'CCD plate'
_diffrn_detector_area_resol_mean 10.3756
_diffrn_detector_type Atlas
_diffrn_measured_fraction_theta_full 0.998
_diffrn_measured_fraction_theta_max 0.998
_diffrn_measurement_device 'four-circle diffractometer'
_diffrn_measurement_device_type 'SuperNova, Dual, Cu at zero, Atlas'
_diffrn_radiation_monochromator mirror
_diffrn_radiation_probe x-ray
_diffrn_radiation_type 'Mo K\a'
_diffrn_radiation_wavelength 0.71073
_diffrn_reflns_av_R_equivalents 0.0722
_diffrn_reflns_av_sigmaI/netI 0.0387
_diffrn_reflns_limit_h_max 14
_diffrn_reflns_limit_h_min -14
_diffrn_reflns_limit_k_max 8
_diffrn_reflns_limit_k_min -8
_diffrn_reflns_limit_l_max 19
_diffrn_reflns_limit_l_min -19
_diffrn_reflns_number 25589
_diffrn_reflns_theta_full 27.99
_diffrn_reflns_theta_max 27.99
_diffrn_reflns_theta_min 2.92
_diffrn_source 'SuperNova (Mo) X-ray Source'
_exptl_absorpt_coefficient_mu 0.088
_exptl_absorpt_correction_T_max 0.9939
_exptl_absorpt_correction_T_min 0.9844
_exptl_absorpt_correction_type multi-scan
_exptl_absorpt_process_details
;
 CrysAlisPro, Agilent Technologies,
Version 1.171.37.35 (release 13-08-2014 CrysAlis171 .NET)
(compiled Aug 13 2014,18:06:01)
Empirical absorption correction using spherical harmonics,
 implemented in SCALE3 ABSPACK scaling algorithm
;
_exptl_crystal_colour yellow
_exptl_crystal_density_diffrn 1.384
_exptl_crystal_density_method 'not measured'
_exptl_crystal_description plate
_exptl_crystal_F_000 460
_exptl_crystal_size_max 0.18
_exptl_crystal_size_mid 0.15
_exptl_crystal_size_min 0.07
_refine_diff_density_max 0.328
_refine_diff_density_min -0.250
_refine_diff_density_rms 0.058
_refine_ls_extinction_method none
_refine_ls_goodness_of_fit_ref 1.116
_refine_ls_hydrogen_treatment mixed
_refine_ls_matrix_type full
_refine_ls_number_parameters 310
_refine_ls_number_reflns 2779
_refine_ls_number_restraints 2
_refine_ls_restrained_S_all 1.115
_refine_ls_R_factor_all 0.0676
_refine_ls_R_factor_gt 0.0517
_refine_ls_shift/su_max 0.000
_refine_ls_shift/su_mean 0.000
_refine_ls_structure_factor_coef Fsqd
_refine_ls_weighting_details 'w=1/[\s^2^(Fo^2^)+(0.0684P)^2^+0.2832P] where P=(Fo^2^+2Fc^2^)/3'
_refine_ls_weighting_scheme calc
_refine_ls_wR_factor_gt 0.1231
_refine_ls_wR_factor_ref 0.1329
_reflns_number_gt 2317
_reflns_number_total 2779
_reflns_threshold_expression >2sigma(I)
_cod_data_source_file ic5b01533_si_002.cif
_cod_data_source_block (E)-2_isomer
_cod_original_sg_symbol_H-M 'P 2(1)'
_cod_database_code 4346449

loop_
_symmetry_equiv_pos_as_xyz
'x, y, z'
'-x, y+1/2, -z'

loop_
_atom_site_label
_atom_site_type_symbol
_atom_site_fract_x
_atom_site_fract_y
_atom_site_fract_z
_atom_site_U_iso_or_equiv
_atom_site_adp_type
_atom_site_occupancy
_atom_site_symmetry_multiplicity
_atom_site_calc_flag
_atom_site_refinement_flags
N1 N -0.2081(2) 0.7016(5) 0.15416(15) 0.0206(5) Uani 1 1 d .
C2 C -0.1220(3) 0.7001(5) 0.24165(19) 0.0200(6) Uani 1 1 d .
O2 O -0.1536(2) 0.6887(4) 0.31273(13) 0.0252(5) Uani 1 1 d .
C3 C 0.0014(3) 0.7154(5) 0.22694(18) 0.0185(6) Uani 1 1 d .
C3A C -0.0171(3) 0.7240(5) 0.12857(18) 0.0174(5) Uani 1 1 d .
N4 N 0.0638(2) 0.7340(4) 0.08046(15) 0.0190(5) Uani 1 1 d .
C4A C 0.0140(3) 0.7315(5) -0.01395(18) 0.0177(6) Uani 1 1 d .
C5 C 0.0943(3) 0.7304(5) -0.07141(19) 0.0207(6) Uani 1 1 d .
H5 H 0.1809 0.7351 -0.0452 0.025 Uiso 1 1 calc R
C6 C 0.0470(3) 0.7225(5) -0.16537(19) 0.0233(6) Uani 1 1 d .
H6 H 0.1015 0.7205 -0.2036 0.028 Uiso 1 1 calc R
C7 C -0.0798(3) 0.7174(5) -0.20495(18) 0.0233(6) Uani 1 1 d .
H7 H -0.1109 0.7135 -0.2699 0.028 Uiso 1 1 calc R
C8 C -0.1605(3) 0.7179(5) -0.15057(18) 0.0216(6) Uani 1 1 d .
H8 H -0.2468 0.7147 -0.1782 0.026 Uiso 1 1 calc R
C8A C -0.1154(3) 0.7233(5) -0.05437(18) 0.0196(6) Uani 1 1 d .
N9 N -0.1998(2) 0.7154(4) -0.00243(15) 0.0199(5) Uani 1 1 d .
C9A C -0.1481(3) 0.7146(5) 0.08517(18) 0.0187(6) Uani 1 1 d .
C11 C -0.3380(3) 0.6770(5) 0.14024(19) 0.0222(7) Uani 1 1 d .
C12 C -0.4175(3) 0.8303(6) 0.0978(2) 0.0313(8) Uani 1 1 d .
H12 H -0.3870 0.9541 0.0779 0.038 Uiso 1 1 calc R
C13 C -0.5444(3) 0.8020(7) 0.0841(2) 0.0373(9) Uani 1 1 d .
H13 H -0.6004 0.9069 0.0547 0.045 Uiso 1 1 calc R
C14 C -0.5882(3) 0.6220(7) 0.1132(2) 0.0373(9) Uani 1 1 d .
H14 H -0.6743 0.6032 0.1034 0.045 Uiso 1 1 calc R
C15 C -0.5080(3) 0.4694(7) 0.1563(2) 0.0374(9) Uani 1 1 d .
H15 H -0.5389 0.3461 0.1764 0.045 Uiso 1 1 calc R
C16 C -0.3819(3) 0.4957(6) 0.1704(2) 0.0315(8) Uani 1 1 d .
H16 H -0.3262 0.3911 0.2003 0.038 Uiso 1 1 calc R
C30 C 0.1133(3) 0.7232(5) 0.29160(18) 0.0190(6) Uani 1 1 d .
C31 C 0.1282(3) 0.6977(6) 0.39238(18) 0.0200(6) Uani 1 1 d .
C32 C 0.0864(3) 0.5153(5) 0.4237(2) 0.0225(6) Uani 1 1 d .
H32 H 0.0465 0.4120 0.3813 0.027 Uiso 1 1 calc R
C33 C 0.1039(3) 0.4859(6) 0.5178(2) 0.0258(7) Uani 1 1 d .
H33 H 0.0778 0.3610 0.5400 0.031 Uiso 1 1 calc R
C34 C 0.1596(3) 0.6406(6) 0.5786(2) 0.0299(8) Uani 1 1 d .
H34 H 0.1704 0.6215 0.6425 0.036 Uiso 1 1 calc R
C35 C 0.1996(3) 0.8215(6) 0.5475(2) 0.0278(7) Uani 1 1 d .
H35 H 0.2376 0.9261 0.5900 0.033 Uiso 1 1 calc R
C36 C 0.1843(3) 0.8509(6) 0.4537(2) 0.0248(7) Uani 1 1 d .
H36 H 0.2121 0.9750 0.4320 0.030 Uiso 1 1 calc R
N30 N 0.2155(2) 0.7614(4) 0.26337(17) 0.0241(6) Uani 1 1 d D
H30 H 0.192(3) 0.795(6) 0.2023(9) 0.029 Uiso 1 1 d D
C37 C 0.3402(3) 0.7571(5) 0.31631(19) 0.0229(7) Uani 1 1 d .
C38 C 0.3878(3) 0.5962(6) 0.3759(2) 0.0302(8) Uani 1 1 d .
H38 H 0.3370 0.4862 0.3859 0.036 Uiso 1 1 calc R
C39 C 0.5118(3) 0.6015(7) 0.4201(2) 0.0337(8) Uani 1 1 d .
H39 H 0.5484 0.4947 0.4618 0.040 Uiso 1 1 calc R
C40 C 0.5825(3) 0.7646(7) 0.4030(2) 0.0373(9) Uani 1 1 d .
H40 H 0.6683 0.7710 0.4322 0.045 Uiso 1 1 calc R
C41 C 0.5261(3) 0.9159(7) 0.3433(3) 0.0365(9) Uani 1 1 d .
H41 H 0.5752 1.0270 0.3318 0.044 Uiso 1 1 calc R
N42 N 0.4055(3) 0.9172(5) 0.29975(19) 0.0316(7) Uani 1 1 d .

loop_
_atom_site_aniso_label
_atom_site_aniso_U_11
_atom_site_aniso_U_22
_atom_site_aniso_U_33
_atom_site_aniso_U_23
_atom_site_aniso_U_13
_atom_site_aniso_U_12
N1 0.0193(12) 0.0284(14) 0.0150(11) -0.0006(11) 0.0063(9) -0.0003(12)
C2 0.0203(14) 0.0191(14) 0.0194(13) -0.0037(13) 0.0034(11) 0.0000(13)
O2 0.0273(12) 0.0335(13) 0.0160(9) -0.0025(10) 0.0081(8) -0.0020(10)
C3 0.0226(14) 0.0181(13) 0.0160(12) -0.0008(12) 0.0072(10) -0.0054(13)
C3A 0.0209(14) 0.0158(13) 0.0150(12) -0.0015(12) 0.0042(10) -0.0008(13)
N4 0.0241(13) 0.0171(12) 0.0165(11) 0.0006(11) 0.0069(9) -0.0013(11)
C4A 0.0235(14) 0.0130(13) 0.0172(13) -0.0014(12) 0.0066(11) -0.0017(13)
C5 0.0238(15) 0.0185(14) 0.0217(14) 0.0021(13) 0.0094(11) -0.0020(13)
C6 0.0342(17) 0.0187(14) 0.0212(14) 0.0000(14) 0.0150(12) -0.0007(15)
C7 0.0369(17) 0.0193(14) 0.0139(13) 0.0007(13) 0.0074(12) -0.0013(15)
C8 0.0270(15) 0.0195(14) 0.0165(13) -0.0004(13) 0.0029(11) -0.0019(14)
C8A 0.0246(15) 0.0177(14) 0.0162(13) 0.0002(13) 0.0049(11) -0.0008(14)
N9 0.0230(13) 0.0199(12) 0.0168(11) 0.0001(11) 0.0055(9) 0.0003(12)
C9A 0.0239(14) 0.0164(13) 0.0178(13) -0.0012(13) 0.0088(11) 0.0025(14)
C11 0.0194(15) 0.0310(18) 0.0162(13) -0.0047(12) 0.0046(11) -0.0027(13)
C12 0.031(2) 0.040(2) 0.0250(16) 0.0054(15) 0.0111(14) 0.0059(16)
C13 0.028(2) 0.057(3) 0.0253(17) 0.0015(17) 0.0046(15) 0.0146(18)
C14 0.0226(18) 0.065(3) 0.0250(17) -0.0065(18) 0.0081(14) -0.0019(18)
C15 0.027(2) 0.055(3) 0.0328(19) -0.0030(17) 0.0128(16) -0.0083(17)
C16 0.0202(17) 0.039(2) 0.0341(18) 0.0039(16) 0.0045(14) -0.0014(15)
C30 0.0208(14) 0.0186(13) 0.0186(13) -0.0024(12) 0.0072(11) -0.0024(13)
C31 0.0169(14) 0.0295(16) 0.0145(12) 0.0024(13) 0.0058(10) 0.0023(13)
C32 0.0238(16) 0.0255(16) 0.0189(14) -0.0020(13) 0.0067(12) 0.0011(13)
C33 0.0232(17) 0.0341(18) 0.0220(15) 0.0066(13) 0.0093(13) 0.0035(14)
C34 0.0255(17) 0.048(2) 0.0172(14) 0.0000(14) 0.0073(13) 0.0042(15)
C35 0.0215(17) 0.039(2) 0.0221(16) -0.0059(15) 0.0044(13) -0.0017(14)
C36 0.0213(16) 0.0284(17) 0.0247(16) -0.0022(13) 0.0063(13) -0.0006(13)
N30 0.0216(13) 0.0339(17) 0.0172(12) 0.0043(11) 0.0058(10) -0.0010(11)
C37 0.0177(15) 0.0317(18) 0.0196(14) -0.0028(13) 0.0056(11) -0.0008(13)
C38 0.0250(18) 0.0346(19) 0.0319(17) 0.0074(15) 0.0092(14) 0.0023(15)
C39 0.0239(18) 0.047(2) 0.0305(18) 0.0090(17) 0.0072(14) 0.0069(17)
C40 0.0211(17) 0.054(3) 0.0347(19) -0.0034(18) 0.0046(14) -0.0004(17)
C41 0.0243(19) 0.046(2) 0.0380(19) -0.0018(18) 0.0056(15) -0.0135(17)
N42 0.0266(16) 0.0387(17) 0.0283(14) 0.0022(13) 0.0056(12) -0.0051(13)

loop_
_atom_type_symbol
_atom_type_description
_atom_type_scat_dispersion_real
_atom_type_scat_dispersion_imag
_atom_type_scat_source
C C 0.0033 0.0000 'International Tables Vol C Tables 4.2.6.8 and 6.1.1.4'
H H 0.0000 0.0000 'International Tables Vol C Tables 4.2.6.8 and 6.1.1.4'
N N 0.0061 0.0000 'International Tables Vol C Tables 4.2.6.8 and 6.1.1.4'
O O 0.0106 0.0000 'International Tables Vol C Tables 4.2.6.8 and 6.1.1.4'

loop_
_geom_angle_atom_site_label_1
_geom_angle_atom_site_label_2
_geom_angle_atom_site_label_3
_geom_angle
C9A N1 C2 110.6(2)
C9A N1 C11 125.6(2)
C2 N1 C11 123.7(2)
O2 C2 N1 122.3(3)
O2 C2 C3 130.4(3)
N1 C2 C3 107.3(2)
C30 C3 C3A 125.6(2)
C30 C3 C2 128.3(2)
C3A C3 C2 106.1(2)
N4 C3A C3 130.0(3)
N4 C3A C9A 121.9(2)
C3 C3A C9A 108.2(2)
C3A N4 C4A 114.9(2)
N4 C4A C5 119.0(3)
N4 C4A C8A 121.8(2)
C5 C4A C8A 119.2(2)
C6 C5 C4A 120.0(3)
C6 C5 H5 120.0
C4A C5 H5 120.0
C5 C6 C7 120.7(3)
C5 C6 H6 119.6
C7 C6 H6 119.6
C8 C7 C6 120.6(3)
C8 C7 H7 119.7
C6 C7 H7 119.7
C7 C8 C8A 120.2(3)
C7 C8 H8 119.9
C8A C8 H8 119.9
N9 C8A C8 118.2(3)
N9 C8A C4A 122.6(2)
C8 C8A C4A 119.3(3)
C9A N9 C8A 113.0(2)
N9 C9A N1 126.3(3)
N9 C9A C3A 125.9(2)
N1 C9A C3A 107.8(2)
C12 C11 C16 120.8(3)
C12 C11 N1 120.2(3)
C16 C11 N1 119.0(3)
C11 C12 C13 119.2(3)
C11 C12 H12 120.4
C13 C12 H12 120.4
C14 C13 C12 120.1(4)
C14 C13 H13 120.0
C12 C13 H13 120.0
C15 C14 C13 120.5(3)
C15 C14 H14 119.8
C13 C14 H14 119.8
C14 C15 C16 120.0(4)
C14 C15 H15 120.0
C16 C15 H15 120.0
C15 C16 C11 119.4(4)
C15 C16 H16 120.3
C11 C16 H16 120.3
N30 C30 C3 118.6(2)
N30 C30 C31 118.0(2)
C3 C30 C31 123.4(2)
C36 C31 C32 120.6(3)
C36 C31 C30 120.6(3)
C32 C31 C30 118.8(3)
C33 C32 C31 119.5(3)
C33 C32 H32 120.3
C31 C32 H32 120.3
C34 C33 C32 119.5(3)
C34 C33 H33 120.3
C32 C33 H33 120.3
C35 C34 C33 121.0(3)
C35 C34 H34 119.5
C33 C34 H34 119.5
C34 C35 C36 119.9(3)
C34 C35 H35 120.0
C36 C35 H35 120.0
C31 C36 C35 119.5(3)
C31 C36 H36 120.2
C35 C36 H36 120.2
C30 N30 C37 128.1(3)
C30 N30 H30 109(2)
C37 N30 H30 123(2)
N42 C37 C38 124.5(3)
N42 C37 N30 113.2(3)
C38 C37 N30 122.2(3)
C39 C38 C37 117.5(3)
C39 C38 H38 121.3
C37 C38 H38 121.3
C38 C39 C40 119.2(4)
C38 C39 H39 120.4
C40 C39 H39 120.4
C41 C40 C39 118.5(3)
C41 C40 H40 120.7
C39 C40 H40 120.7
N42 C41 C40 124.0(4)
N42 C41 H41 118.0
C40 C41 H41 118.0
C37 N42 C41 116.2(3)

loop_
_geom_bond_atom_site_label_1
_geom_bond_atom_site_label_2
_geom_bond_distance
N1 C9A 1.391(3)
N1 C2 1.415(4)
N1 C11 1.431(4)
C2 O2 1.222(3)
C2 C3 1.471(4)
C3 C30 1.373(4)
C3 C3A 1.447(3)
C3A N4 1.313(4)
C3A C9A 1.448(4)
N4 C4A 1.387(4)
C4A C5 1.414(4)
C4A C8A 1.424(4)
C5 C6 1.378(4)
C5 H5 0.9500
C6 C7 1.394(4)
C6 H6 0.9500
C7 C8 1.382(4)
C7 H7 0.9500
C8 C8A 1.406(4)
C8 H8 0.9500
C8A N9 1.388(3)
N9 C9A 1.296(3)
C11 C12 1.373(5)
C11 C16 1.394(5)
C12 C13 1.402(5)
C12 H12 0.9500
C13 C14 1.380(6)
C13 H13 0.9500
C14 C15 1.376(6)
C14 H14 0.9500
C15 C16 1.391(5)
C15 H15 0.9500
C16 H16 0.9500
C30 N30 1.356(4)
C30 C31 1.497(4)
C31 C36 1.386(4)
C31 C32 1.397(5)
C32 C33 1.395(4)
C32 H32 0.9500
C33 C34 1.388(5)
C33 H33 0.9500
C34 C35 1.378(5)
C34 H34 0.9500
C35 C36 1.395(4)
C35 H35 0.9500
C36 H36 0.9500
N30 C37 1.419(4)
N30 H30 0.915(10)
C37 N42 1.331(4)
C37 C38 1.385(5)
C38 C39 1.379(5)
C38 H38 0.9500
C39 C40 1.385(6)
C39 H39 0.9500
C40 C41 1.366(6)
C40 H40 0.9500
C41 N42 1.342(5)
C41 H41 0.9500

loop_
_geom_hbond_atom_site_label_D
_geom_hbond_atom_site_label_H
_geom_hbond_atom_site_label_A
_geom_hbond_distance_DH
_geom_hbond_distance_HA
_geom_hbond_distance_DA
_geom_hbond_angle_DHA
N30 H30 N4 0.915(10) 2.05(2) 2.839(3) 143(3)

loop_
_geom_torsion_atom_site_label_1
_geom_torsion_atom_site_label_2
_geom_torsion_atom_site_label_3
_geom_torsion_atom_site_label_4
_geom_torsion
C9A N1 C2 O2 -179.7(3)
C11 N1 C2 O2 -4.1(5)
C9A N1 C2 C3 0.6(4)
C11 N1 C2 C3 176.2(3)
O2 C2 C3 C30 -0.9(6)
N1 C2 C3 C30 178.7(3)
O2 C2 C3 C3A 179.9(3)
N1 C2 C3 C3A -0.4(4)
C30 C3 C3A N4 2.3(6)
C2 C3 C3A N4 -178.5(3)
C30 C3 C3A C9A -179.1(3)
C2 C3 C3A C9A 0.1(4)
C3 C3A N4 C4A 177.5(3)
C9A C3A N4 C4A -1.0(4)
C3A N4 C4A C5 -176.6(3)
C3A N4 C4A C8A 1.3(4)
N4 C4A C5 C6 178.3(3)
C8A C4A C5 C6 0.3(5)
C4A C5 C6 C7 0.6(5)
C5 C6 C7 C8 -0.7(5)
C6 C7 C8 C8A -0.1(5)
C7 C8 C8A N9 -177.5(3)
C7 C8 C8A C4A 1.0(5)
N4 C4A C8A N9 -0.6(5)
C5 C4A C8A N9 177.3(3)
N4 C4A C8A C8 -179.1(3)
C5 C4A C8A C8 -1.1(5)
C8 C8A N9 C9A 177.9(3)
C4A C8A N9 C9A -0.6(5)
C8A N9 C9A N1 -178.0(3)
C8A N9 C9A C3A 0.9(5)
C2 N1 C9A N9 178.6(3)
C11 N1 C9A N9 3.1(5)
C2 N1 C9A C3A -0.5(4)
C11 N1 C9A C3A -176.0(3)
N4 C3A C9A N9 -0.1(5)
C3 C3A C9A N9 -178.9(3)
N4 C3A C9A N1 179.0(3)
C3 C3A C9A N1 0.2(4)
C9A N1 C11 C12 -64.9(4)
C2 N1 C11 C12 120.1(3)
C9A N1 C11 C16 115.1(4)
C2 N1 C11 C16 -59.9(4)
C16 C11 C12 C13 -0.6(5)
N1 C11 C12 C13 179.4(3)
C11 C12 C13 C14 0.1(5)
C12 C13 C14 C15 0.4(5)
C13 C14 C15 C16 -0.3(5)
C14 C15 C16 C11 -0.2(5)
C12 C11 C16 C15 0.7(5)
N1 C11 C16 C15 -179.3(3)
C3A C3 C30 N30 6.6(5)
C2 C3 C30 N30 -172.4(3)
C3A C3 C30 C31 -175.2(3)
C2 C3 C30 C31 5.7(6)
N30 C30 C31 C36 55.4(4)
C3 C30 C31 C36 -122.7(4)
N30 C30 C31 C32 -123.5(3)
C3 C30 C31 C32 58.4(4)
C36 C31 C32 C33 -1.3(5)
C30 C31 C32 C33 177.6(3)
C31 C32 C33 C34 1.6(5)
C32 C33 C34 C35 -1.0(5)
C33 C34 C35 C36 0.0(5)
C32 C31 C36 C35 0.3(5)
C30 C31 C36 C35 -178.5(3)
C34 C35 C36 C31 0.3(5)
C3 C30 N30 C37 -173.6(3)
C31 C30 N30 C37 8.2(5)
C30 N30 C37 N42 -135.8(3)
C30 N30 C37 C38 46.7(5)
N42 C37 C38 C39 -0.8(5)
N30 C37 C38 C39 176.4(3)
C37 C38 C39 C40 -0.3(5)
C38 C39 C40 C41 0.6(5)
C39 C40 C41 N42 0.2(6)
C38 C37 N42 C41 1.5(5)
N30 C37 N42 C41 -175.9(3)
C40 C41 N42 C37 -1.2(5)
